data_2215827
loop_
_publ_author_name
'Bhuiyan, M. Delower H.'
'Jensen, Paul'
'Try, Andrew C.'

_publ_section_title
2,8-Dimethoxy-4,10-dimethyl-1,3,7,9-tetranitro-6<i>H</i>,12<i>H</i>-5,11-methanodibenzo[<i>b</i>,<i>f</i>][1,5]diazocine
_journal_coeditor_code BV2074
_journal_issue 11
_journal_name_full 'Acta Crystallographica Section E'
_journal_page_first o4393
_journal_page_last o4393
_journal_paper_doi 10.1107/S1600536807050945
_journal_volume 63
_journal_year 2007
_chemical_formula_iupac 'C19 H18 N6 O10'
_chemical_formula_moiety 'C19 H18 N6 O10'
_chemical_formula_sum 'C19 H18 N6 O10'
_chemical_formula_weight 490.39
_chemical_melting_point 509
_chemical_name_common
;
 2,8-Dimethoxy-4,10-dimethyl-1,3,7,9-tetranitro Tr\"oger's base
;
_chemical_name_systematic
;
2,8-Dimethoxy-4,10-dimethyl-1,3,7,9-tetranitro-6<i>H</i>,12<i>H</i>-
5,11-methanodibenzo[<i>b</i>,<i>f</i>][1,5]diazocine
;
_space_group_IT_number 19
_symmetry_cell_setting orthorhombic
_symmetry_space_group_name_Hall 'P 2ac 2ab'
_symmetry_space_group_name_H-M 'P 21 21 21'
_atom_sites_solution_hydrogens geom
_atom_sites_solution_primary direct
_atom_sites_solution_secondary difmap
_audit_creation_method SHELXL-97
_cell_angle_alpha 90.00
_cell_angle_beta 90.00
_cell_angle_gamma 90.00
_cell_formula_units_Z 4
_cell_length_a 8.629(2)
_cell_length_b 9.155(2)
_cell_length_c 26.484(5)
_cell_measurement_reflns_used 6736
_cell_measurement_temperature 150(2)
_cell_measurement_theta_max 28.3113
_cell_measurement_theta_min 2.3538
_cell_volume 2092.2(8)
_computing_cell_refinement 'SAINT (Bruker, 2003)'
_computing_data_collection 'SMART (Bruker, 1998)'
_computing_data_reduction 'SAINT (Bruker, 2003)'
_computing_molecular_graphics 'SHELXTL (Bruker, 2003)'
_computing_publication_material 'modiCIFer (Guzei, 2005)'
_computing_structure_refinement 'SHELXL97 (Sheldrick, 1997)'
_computing_structure_solution 'SHELXS97 (Sheldrick, 1997)'
_diffrn_ambient_temperature 150(2)
_diffrn_measured_fraction_theta_full 0.985
_diffrn_measured_fraction_theta_max 0.985
_diffrn_measurement_device_type 'Bruker CCD-1000 area-detector'
_diffrn_measurement_method \w
_diffrn_radiation_monochromator graphite
_diffrn_radiation_source 'fine-focus sealed tube'
_diffrn_radiation_type MoK\a
_diffrn_radiation_wavelength 0.71073
_diffrn_reflns_av_R_equivalents 0.0243
_diffrn_reflns_av_sigmaI/netI 0.0138
_diffrn_reflns_limit_h_max 11
_diffrn_reflns_limit_h_min -11
_diffrn_reflns_limit_k_max 11
_diffrn_reflns_limit_k_min -12
_diffrn_reflns_limit_l_max 35
_diffrn_reflns_limit_l_min -35
_diffrn_reflns_number 20912
_diffrn_reflns_theta_full 28.37
_diffrn_reflns_theta_max 28.37
_diffrn_reflns_theta_min 1.54
_diffrn_standards_decay_% 0
_diffrn_standards_interval_count 0
_diffrn_standards_interval_time 0
_diffrn_standards_number 0
_exptl_absorpt_coefficient_mu 0.129
_exptl_absorpt_correction_T_max 0.975
_exptl_absorpt_correction_T_min 0.913
_exptl_absorpt_correction_type multi-scan
_exptl_absorpt_process_details '(SADABS; Sheldrick, 1996)'
_exptl_crystal_colour 'pale yellow'
_exptl_crystal_density_diffrn 1.557
_exptl_crystal_density_method 'not measured'
_exptl_crystal_description plate
_exptl_crystal_F_000 1016
_exptl_crystal_size_max 0.50
_exptl_crystal_size_mid 0.47
_exptl_crystal_size_min 0.20
_refine_diff_density_max 0.325
_refine_diff_density_min -0.249
_refine_ls_extinction_method none
_refine_ls_goodness_of_fit_ref 1.042
_refine_ls_hydrogen_treatment constr
_refine_ls_matrix_type full
_refine_ls_number_parameters 320
_refine_ls_number_reflns 2951
_refine_ls_number_restraints 0
_refine_ls_restrained_S_all 1.042
_refine_ls_R_factor_all 0.0337
_refine_ls_R_factor_gt 0.0312
_refine_ls_shift/su_max 0.000
_refine_ls_shift/su_mean 0.000
_refine_ls_structure_factor_coef Fsqd
_refine_ls_weighting_details 'calc w=1/[\s^2^(Fo^2^)+(0.0569P)^2^+0.4264P] where P=(Fo^2^+2Fc^2^)/3'
_refine_ls_weighting_scheme calc
_refine_ls_wR_factor_gt 0.0835
_refine_ls_wR_factor_ref 0.0869
_reflns_number_gt 2796
_reflns_number_total 2951
_reflns_threshold_expression I>2\s(I)
_cod_data_source_file bv2074.cif
_cod_data_source_block I
_cod_depositor_comments
;
The following automatic conversions were performed:
'_symmetry_cell_setting' value 'Orthorhombic' changed to 'orthorhombic'
according to '/home/saulius/struct/CIF-dictionaries/cif_core.dic'
dictionary named 'cif_core.dic' version 2.4.1 from 2010-06-29.

Automatic conversion script
Id: cif_fix_enum 1527 2010-12-29 10:47:43Z saulius 

The following automatic conversions were performed:

'_symmetry_cell_setting' value 'Orthorhombic' changed to
'orthorhombic' according to
/home/saulius/struct/CIF-dictionaries/cif_core.dic dictionary named
'cif_core.dic' version 2.4.1 from 2010-06-29.

Automatic conversion script
Id: cif_fix_values 1715 2011-07-08 13:25:40Z adriana 
;
_cod_database_code 2215827
_cod_database_fobs_code 2215827

loop_
_symmetry_equiv_pos_as_xyz
'x, y, z'
'-x+1/2, -y, z+1/2'
'x+1/2, -y+1/2, -z'
'-x, y+1/2, -z+1/2'

loop_
_atom_site_type_symbol
_atom_site_label
_atom_site_fract_x
_atom_site_fract_y
_atom_site_fract_z
_atom_site_U_iso_or_equiv
_atom_site_adp_type
_atom_site_calc_flag
_atom_site_refinement_flags
_atom_site_occupancy
O O1 -0.24794(17) 0.33842(19) 0.07709(8) 0.0502(5) Uani d . 1
O O2 -0.08837(18) 0.48777(15) 0.04288(6) 0.0389(4) Uani d . 1
O O3 -0.16534(14) 0.11061(15) 0.01060(4) 0.0271(3) Uani d . 1
O O4 0.0242(2) -0.11653(17) -0.02943(5) 0.0412(4) Uani d . 1
O O5 0.0452(3) -0.23330(16) 0.04133(7) 0.0519(4) Uani d . 1
O O6 -0.03451(19) 0.5055(2) 0.31937(6) 0.0516(5) Uani d . 1
O O7 0.1945(2) 0.5605(2) 0.34557(6) 0.0503(4) Uani d . 1
O O8 0.16799(16) 0.21859(15) 0.34025(4) 0.0293(3) Uani d . 1
O O9 0.42213(18) -0.03735(17) 0.25715(6) 0.0405(4) Uani d . 1
O O10 0.1932(2) -0.04848(15) 0.29035(6) 0.0390(3) Uani d . 1
N N1 -0.12096(16) 0.36974(16) 0.06071(5) 0.0229(3) Uani d . 1
N N2 0.04626(19) -0.12154(16) 0.01626(6) 0.0293(3) Uani d . 1
N N3 0.30705(16) 0.42473(15) 0.14649(5) 0.0204(3) Uani d . 1
N N4 0.38756(16) 0.18709(16) 0.11780(5) 0.0205(3) Uani d . 1
N N5 0.10563(19) 0.49762(18) 0.31727(5) 0.0289(3) Uani d . 1
N N6 0.29756(19) 0.01726(17) 0.26895(5) 0.0267(3) Uani d . 1
C C1 -0.00005(17) 0.25689(17) 0.06230(6) 0.0192(3) Uani d . 1
C C2 -0.03352(19) 0.12601(18) 0.03837(6) 0.0210(3) Uani d . 1
C C3 -0.2842(2) 0.0221(3) 0.03419(7) 0.0362(4) Uani d . 1
H H3A -0.2384 -0.0695 0.0462 0.054 Uiso calc R 1
H H3B -0.3657 0.0005 0.0095 0.054 Uiso calc R 1
H H3C -0.3288 0.0754 0.0628 0.054 Uiso calc R 1
C C4 0.0768(2) 0.01678(18) 0.04267(6) 0.0217(3) Uani d . 1
C C5 0.21390(19) 0.03065(17) 0.06985(6) 0.0202(3) Uani d . 1
C C6 0.3289(2) -0.09185(19) 0.07389(7) 0.0274(3) Uani d . 1
H H6A 0.2939 -0.1617 0.0995 0.041 Uiso calc R 1
H H6B 0.4302 -0.0525 0.0836 0.041 Uiso calc R 1
H H6C 0.3376 -0.1414 0.0412 0.041 Uiso calc R 1
C C7 0.24331(18) 0.16794(17) 0.09196(5) 0.0180(3) Uani d . 1
C C8 0.13757(18) 0.28300(17) 0.08822(5) 0.0181(3) Uani d . 1
C C9 0.17197(19) 0.43057(17) 0.11245(6) 0.0205(3) Uani d . 1
H H9A 0.1917 0.5034 0.0856 0.025 Uiso calc R 1
H H9B 0.0800 0.4631 0.1318 0.025 Uiso calc R 1
C C10 0.42902(19) 0.34144(19) 0.12147(6) 0.0232(3) Uani d . 1
H H10A 0.5268 0.3514 0.1407 0.028 Uiso calc R 1
H H10B 0.4463 0.3813 0.0872 0.028 Uiso calc R 1
C C11 0.38882(19) 0.12370(18) 0.16884(6) 0.0217(3) Uani d . 1
H H11A 0.4975 0.1073 0.1794 0.026 Uiso calc R 1
H H11B 0.3361 0.0277 0.1680 0.026 Uiso calc R 1
C C12 0.30895(18) 0.22120(17) 0.20748(6) 0.0199(3) Uani d . 1
C C13 0.27142(18) 0.36599(17) 0.19513(6) 0.0189(3) Uani d . 1
C C14 0.20377(19) 0.46122(18) 0.23053(6) 0.0204(3) Uani d . 1
C C15 0.1778(2) 0.61959(19) 0.21860(6) 0.0273(3) Uani d . 1
H H15A 0.0893 0.6292 0.1957 0.041 Uiso calc R 1
H H15B 0.2707 0.6599 0.2025 0.041 Uiso calc R 1
H H15C 0.1566 0.6732 0.2499 0.041 Uiso calc R 1
C C16 0.17340(19) 0.40371(19) 0.27790(6) 0.0221(3) Uani d . 1
C C17 0.20533(19) 0.26139(18) 0.29235(6) 0.0223(3) Uani d . 1
C C18 0.2990(3) 0.1949(2) 0.37300(6) 0.0335(4) Uani d . 1
H H18A 0.3633 0.1159 0.3594 0.050 Uiso calc R 1
H H18B 0.2623 0.1679 0.4068 0.050 Uiso calc R 1
H H18C 0.3605 0.2847 0.3751 0.050 Uiso calc R 1
C C19 0.27199(19) 0.17181(18) 0.25601(6) 0.0216(3) Uani d . 1

loop_
_atom_site_aniso_label
_atom_site_aniso_U_11
_atom_site_aniso_U_22
_atom_site_aniso_U_33
_atom_site_aniso_U_12
_atom_site_aniso_U_13
_atom_site_aniso_U_23
O1 0.0255(7) 0.0472(9) 0.0781(12) 0.0093(7) 0.0215(7) 0.0217(9)
O2 0.0358(7) 0.0257(6) 0.0553(9) 0.0065(6) 0.0150(7) 0.0123(6)
O3 0.0214(5) 0.0388(7) 0.0213(5) -0.0075(5) -0.0039(4) 0.0033(5)
O4 0.0496(8) 0.0450(8) 0.0290(6) -0.0131(8) 0.0026(6) -0.0152(6)
O5 0.0773(12) 0.0237(6) 0.0548(9) -0.0119(8) -0.0092(10) -0.0007(6)
O6 0.0351(8) 0.0801(13) 0.0394(8) 0.0226(9) 0.0029(7) -0.0153(9)
O7 0.0524(9) 0.0621(10) 0.0363(7) -0.0002(9) -0.0028(7) -0.0274(7)
O8 0.0311(7) 0.0394(7) 0.0174(5) 0.0006(6) -0.0004(5) 0.0032(5)
O9 0.0401(8) 0.0389(7) 0.0426(8) 0.0175(7) -0.0053(6) 0.0050(7)
O10 0.0501(9) 0.0298(7) 0.0371(7) -0.0035(7) 0.0030(7) 0.0049(6)
N1 0.0191(6) 0.0267(7) 0.0229(6) 0.0022(6) 0.0006(5) 0.0020(5)
N2 0.0309(7) 0.0242(7) 0.0329(7) -0.0076(6) 0.0027(6) -0.0084(6)
N3 0.0205(6) 0.0222(6) 0.0187(6) -0.0035(5) 0.0011(5) -0.0020(5)
N4 0.0160(6) 0.0244(6) 0.0211(6) 0.0001(5) -0.0001(5) -0.0031(5)
N5 0.0331(8) 0.0341(8) 0.0196(6) 0.0090(7) 0.0013(6) -0.0031(6)
N6 0.0333(8) 0.0261(7) 0.0209(6) 0.0035(6) -0.0078(6) 0.0011(5)
C1 0.0176(7) 0.0212(7) 0.0187(6) 0.0011(6) 0.0023(5) 0.0020(5)
C2 0.0201(7) 0.0260(7) 0.0167(6) -0.0049(6) 0.0004(6) 0.0008(6)
C3 0.0268(9) 0.0514(12) 0.0302(9) -0.0165(9) -0.0057(7) 0.0059(9)
C4 0.0245(8) 0.0199(7) 0.0207(7) -0.0043(6) 0.0026(6) -0.0032(6)
C5 0.0213(7) 0.0200(7) 0.0192(6) 0.0005(6) 0.0038(6) -0.0011(6)
C6 0.0284(8) 0.0227(7) 0.0310(8) 0.0053(7) 0.0030(7) -0.0027(6)
C7 0.0173(7) 0.0206(7) 0.0163(6) -0.0006(6) 0.0025(5) -0.0017(5)
C8 0.0184(7) 0.0202(7) 0.0157(6) -0.0026(6) 0.0036(5) -0.0007(5)
C9 0.0232(7) 0.0193(7) 0.0189(6) -0.0003(6) 0.0005(6) -0.0004(5)
C10 0.0182(7) 0.0290(8) 0.0226(7) -0.0057(6) 0.0027(6) -0.0046(6)
C11 0.0192(7) 0.0251(7) 0.0209(7) 0.0048(6) -0.0011(6) -0.0027(6)
C12 0.0170(6) 0.0230(7) 0.0198(6) 0.0008(6) -0.0017(6) -0.0023(6)
C13 0.0165(6) 0.0217(7) 0.0185(6) -0.0026(6) -0.0011(5) -0.0021(5)
C14 0.0185(7) 0.0222(7) 0.0204(7) -0.0006(6) -0.0016(6) -0.0032(6)
C15 0.0355(9) 0.0218(7) 0.0245(7) 0.0031(7) 0.0004(7) -0.0027(6)
C16 0.0201(7) 0.0282(8) 0.0180(7) 0.0024(6) -0.0014(6) -0.0053(6)
C17 0.0212(7) 0.0288(8) 0.0168(6) 0.0001(7) -0.0021(6) 0.0000(6)
C18 0.0414(10) 0.0366(10) 0.0227(8) 0.0015(9) -0.0101(7) 0.0019(7)
C19 0.0207(7) 0.0240(7) 0.0201(7) 0.0011(6) -0.0039(6) 0.0004(6)

loop_
_atom_type_symbol
_atom_type_description
_atom_type_scat_dispersion_real
_atom_type_scat_dispersion_imag
_atom_type_scat_source
C C 0.0033 0.0000 'International Tables Vol C Tables 4.2.6.8 and 6.1.1.4'
H H 0.0000 0.0000 'International Tables Vol C Tables 4.2.6.8 and 6.1.1.4'
N N 0.0061 0.0000 'International Tables Vol C Tables 4.2.6.8 and 6.1.1.4'
O O 0.0106 0.0000 'International Tables Vol C Tables 4.2.6.8 and 6.1.1.4'

loop_
_geom_angle_atom_site_label_1
_geom_angle_atom_site_label_2
_geom_angle_atom_site_label_3
_geom_angle
C2 O3 C3 114.59(13)
C17 O8 C18 114.64(14)
O2 N1 O1 124.03(16)
O2 N1 C1 118.24(14)
O1 N1 C1 117.72(14)
O5 N2 O4 124.57(16)
O5 N2 C4 117.72(15)
O4 N2 C4 117.71(15)
C13 N3 C10 111.58(13)
C13 N3 C9 113.24(12)
C10 N3 C9 108.16(12)
C7 N4 C10 111.31(13)
C7 N4 C11 113.42(13)
C10 N4 C11 108.57(13)
O6 N5 O7 124.88(18)
O6 N5 C16 117.60(17)
O7 N5 C16 117.52(16)
O10 N6 O9 124.29(16)
O10 N6 C19 118.07(16)
O9 N6 C19 117.63(16)
C2 C1 C8 123.48(15)
C2 C1 N1 116.55(14)
C8 C1 N1 119.94(14)
O3 C2 C4 122.92(15)
O3 C2 C1 120.70(15)
C4 C2 C1 116.32(15)
O3 C3 H3A 109.5
O3 C3 H3B 109.5
H3A C3 H3B 109.5
O3 C3 H3C 109.5
H3A C3 H3C 109.5
H3B C3 H3C 109.5
C2 C4 C5 124.14(15)
C2 C4 N2 117.37(15)
C5 C4 N2 118.49(15)
C4 C5 C7 116.71(14)
C4 C5 C6 122.07(15)
C7 C5 C6 121.17(15)
C5 C6 H6A 109.5
C5 C6 H6B 109.5
H6A C6 H6B 109.5
C5 C6 H6C 109.5
H6A C6 H6C 109.5
H6B C6 H6C 109.5
C8 C7 C5 121.68(14)
C8 C7 N4 120.63(14)
C5 C7 N4 117.67(14)
C1 C8 C7 117.55(14)
C1 C8 C9 121.71(14)
C7 C8 C9 120.73(14)
N3 C9 C8 112.28(13)
N3 C9 H9A 109.1
C8 C9 H9A 109.1
N3 C9 H9B 109.1
C8 C9 H9B 109.1
H9A C9 H9B 107.9
N3 C10 N4 111.05(13)
N3 C10 H10A 109.4
N4 C10 H10A 109.4
N3 C10 H10B 109.4
N4 C10 H10B 109.4
H10A C10 H10B 108.0
N4 C11 C12 112.52(13)
N4 C11 H11A 109.1
C12 C11 H11A 109.1
N4 C11 H11B 109.1
C12 C11 H11B 109.1
H11A C11 H11B 107.8
C19 C12 C13 117.83(15)
C19 C12 C11 122.07(15)
C13 C12 C11 120.10(14)
C12 C13 C14 121.72(14)
C12 C13 N3 121.06(14)
C14 C13 N3 117.17(14)
C16 C14 C13 116.51(15)
C16 C14 C15 121.97(15)
C13 C14 C15 121.35(15)
C14 C15 H15A 109.5
C14 C15 H15B 109.5
H15A C15 H15B 109.5
C14 C15 H15C 109.5
H15A C15 H15C 109.5
H15B C15 H15C 109.5
C14 C16 C17 124.73(15)
C14 C16 N5 119.63(15)
C17 C16 N5 115.62(14)
O8 C17 C16 118.64(15)
O8 C17 C19 124.86(16)
C16 C17 C19 116.49(15)
O8 C18 H18A 109.5
O8 C18 H18B 109.5
H18A C18 H18B 109.5
O8 C18 H18C 109.5
H18A C18 H18C 109.5
H18B C18 H18C 109.5
C17 C19 C12 122.68(15)
C17 C19 N6 117.90(15)
C12 C19 N6 119.36(15)

loop_
_geom_bond_atom_site_label_1
_geom_bond_atom_site_label_2
_geom_bond_distance
O1 N1 1.213(2)
O2 N1 1.212(2)
O3 C2 1.3618(19)
O3 C3 1.449(2)
O4 N2 1.226(2)
O5 N2 1.220(2)
O6 N5 1.213(2)
O7 N5 1.217(2)
O8 C17 1.366(2)
O8 C18 1.441(2)
O9 N6 1.226(2)
O10 N6 1.223(2)
N1 C1 1.469(2)
N2 C4 1.470(2)
N3 C13 1.4295(19)
N3 C10 1.459(2)
N3 C9 1.475(2)
N4 C7 1.431(2)
N4 C10 1.461(2)
N4 C11 1.471(2)
N5 C16 1.472(2)
N6 C19 1.473(2)
C1 C2 1.386(2)
C1 C8 1.392(2)
C2 C4 1.385(2)
C3 H3A 0.9800
C3 H3B 0.9800
C3 H3C 0.9800
C4 C5 1.391(2)
C5 C7 1.410(2)
C5 C6 1.501(2)
C6 H6A 0.9800
C6 H6B 0.9800
C6 H6C 0.9800
C7 C8 1.397(2)
C8 C9 1.525(2)
C9 H9A 0.9900
C9 H9B 0.9900
C10 H10A 0.9900
C10 H10B 0.9900
C11 C12 1.523(2)
C11 H11A 0.9900
C11 H11B 0.9900
C12 C19 1.399(2)
C12 C13 1.403(2)
C13 C14 1.407(2)
C14 C16 1.386(2)
C14 C15 1.501(2)
C15 H15A 0.9800
C15 H15B 0.9800
C15 H15C 0.9800
C16 C17 1.386(2)
C17 C19 1.389(2)
C18 H18A 0.9800
C18 H18B 0.9800
C18 H18C 0.9800

loop_
_geom_torsion_atom_site_label_1
_geom_torsion_atom_site_label_2
_geom_torsion_atom_site_label_3
_geom_torsion_atom_site_label_4
_geom_torsion
O2 N1 C1 C2 -123.01(17)
O1 N1 C1 C2 56.5(2)
O2 N1 C1 C8 58.8(2)
O1 N1 C1 C8 -121.7(2)
C3 O3 C2 C4 76.4(2)
C3 O3 C2 C1 -106.45(19)
C8 C1 C2 O3 -175.31(14)
N1 C1 C2 O3 6.6(2)
C8 C1 C2 C4 2.0(2)
N1 C1 C2 C4 -176.08(13)
O3 C2 C4 C5 178.54(15)
C1 C2 C4 C5 1.3(2)
O3 C2 C4 N2 -0.9(2)
C1 C2 C4 N2 -178.10(14)
O5 N2 C4 C2 -123.3(2)
O4 N2 C4 C2 57.0(2)
O5 N2 C4 C5 57.3(2)
O4 N2 C4 C5 -122.48(18)
C2 C4 C5 C7 -3.3(2)
N2 C4 C5 C7 176.13(14)
C2 C4 C5 C6 179.20(15)
N2 C4 C5 C6 -1.4(2)
C4 C5 C7 C8 2.1(2)
C6 C5 C7 C8 179.65(14)
C4 C5 C7 N4 -176.71(14)
C6 C5 C7 N4 0.9(2)
C10 N4 C7 C8 -20.73(19)
C11 N4 C7 C8 102.05(17)
C10 N4 C7 C5 158.08(14)
C11 N4 C7 C5 -79.14(16)
C2 C1 C8 C7 -3.0(2)
N1 C1 C8 C7 174.98(13)
C2 C1 C8 C9 177.82(14)
N1 C1 C8 C9 -4.1(2)
C5 C7 C8 C1 0.9(2)
N4 C7 C8 C1 179.63(13)
C5 C7 C8 C9 -179.99(13)
N4 C7 C8 C9 -1.2(2)
C13 N3 C9 C8 -80.15(16)
C10 N3 C9 C8 44.05(17)
C1 C8 C9 N3 168.06(13)
C7 C8 C9 N3 -11.0(2)
C13 N3 C10 N4 55.74(17)
C9 N3 C10 N4 -69.45(17)
C7 N4 C10 N3 56.74(17)
C11 N4 C10 N3 -68.78(16)
C7 N4 C11 C12 -79.62(16)
C10 N4 C11 C12 44.66(17)
N4 C11 C12 C19 168.27(14)
N4 C11 C12 C13 -12.4(2)
C19 C12 C13 C14 2.2(2)
C11 C12 C13 C14 -177.18(14)
C19 C12 C13 N3 179.33(14)
C11 C12 C13 N3 0.0(2)
C10 N3 C13 C12 -20.9(2)
C9 N3 C13 C12 101.40(17)
C10 N3 C13 C14 156.36(14)
C9 N3 C13 C14 -81.33(17)
C12 C13 C14 C16 -1.2(2)
N3 C13 C14 C16 -178.47(14)
C12 C13 C14 C15 174.14(15)
N3 C13 C14 C15 -3.1(2)
C13 C14 C16 C17 0.2(2)
C15 C14 C16 C17 -175.08(16)
C13 C14 C16 N5 178.75(15)
C15 C14 C16 N5 3.4(3)
O6 N5 C16 C14 88.4(2)
O7 N5 C16 C14 -92.3(2)
O6 N5 C16 C17 -93.0(2)
O7 N5 C16 C17 86.4(2)
C18 O8 C17 C16 -109.32(18)
C18 O8 C17 C19 71.6(2)
C14 C16 C17 O8 -179.42(15)
N5 C16 C17 O8 2.0(2)
C14 C16 C17 C19 -0.3(2)
N5 C16 C17 C19 -178.84(15)
O8 C17 C19 C12 -179.61(15)
C16 C17 C19 C12 1.3(2)
O8 C17 C19 N6 3.2(2)
C16 C17 C19 N6 -175.87(15)
C13 C12 C19 C17 -2.3(2)
C11 C12 C19 C17 177.10(15)
C13 C12 C19 N6 174.90(14)
C11 C12 C19 N6 -5.7(2)
O10 N6 C19 C17 44.5(2)
O9 N6 C19 C17 -136.02(17)
O10 N6 C19 C12 -132.75(17)
O9 N6 C19 C12 46.7(2)

loop_
_cod_related_entry_id
_cod_related_entry_database
_cod_related_entry_code
1 ChemSpider 21121336
